data_4304300
loop_
_publ_author_name
'Adrian B. Chaplin'
'Paul J. Dyson'

_publ_section_title
;
Reactivity and Catalytic Activity of a Robust Ruthenium(II)-Triphos
Complex
;
_journal_name_full 'Inorganic Chemistry'
_journal_page_first 381
_journal_page_last 390
_journal_paper_doi 10.1021/ic701773a
_journal_volume 47
_journal_year 2008
_chemical_formula_moiety 'C82 H78 Cl2 P6 Ru2, 2(B F4)'
_chemical_formula_sum 'C82 H78 B2 Cl2 F8 P6 Ru2'
_chemical_formula_weight 1695.92
_chemical_name_systematic
; 
 ? 
;
_space_group_IT_number 2
_symmetry_cell_setting triclinic
_symmetry_space_group_name_Hall '-P 1'
_symmetry_space_group_name_H-M 'P -1'
_atom_sites_solution_hydrogens geom
_atom_sites_solution_primary direct
_atom_sites_solution_secondary difmap
_audit_creation_method SHELXL-97
_cell_angle_alpha 114.580(9)
_cell_angle_beta 97.356(10)
_cell_angle_gamma 102.402(9)
_cell_formula_units_Z 1
_cell_length_a 12.4280(12)
_cell_length_b 12.5183(15)
_cell_length_c 14.0167(18)
_cell_measurement_reflns_used 55
_cell_measurement_temperature 100(2)
_cell_measurement_theta_max 18.473
_cell_measurement_theta_min 3.276
_cell_volume 1877.9(4)
_computing_cell_refinement 'Dirax/lsq (Duisenberg & Schreurs, 1989-2000)'
_computing_data_collection 'Collect (Bruker AXS BV, 1997-2004)'
_computing_data_reduction 'EvalCCD (Duisenberg & Schreurs, 1990-2000)'
_computing_molecular_graphics 'ORTEP3 (Farrugia, 1997)'
_computing_publication_material 'Bruker SHELXTL'
_computing_structure_refinement 'SHELXL-97 (Sheldrick, 1997)'
_computing_structure_solution 'SIR97 (Altomare et al., 1999)'
_diffrn_ambient_temperature 100(2)
_diffrn_measured_fraction_theta_full 0.995
_diffrn_measured_fraction_theta_max 0.995
_diffrn_measurement_device_type 'Bruker APEX II CCD'
_diffrn_measurement_method 'phi and omega scans'
_diffrn_radiation_monochromator graphite
_diffrn_radiation_source 'fine-focus sealed tube'
_diffrn_radiation_type MoK\a
_diffrn_radiation_wavelength 0.71073
_diffrn_reflns_av_R_equivalents 0.0806
_diffrn_reflns_av_sigmaI/netI 0.0611
_diffrn_reflns_limit_h_max 14
_diffrn_reflns_limit_h_min -14
_diffrn_reflns_limit_k_max 14
_diffrn_reflns_limit_k_min -14
_diffrn_reflns_limit_l_max 16
_diffrn_reflns_limit_l_min -16
_diffrn_reflns_number 33227
_diffrn_reflns_theta_full 25.03
_diffrn_reflns_theta_max 25.03
_diffrn_reflns_theta_min 3.33
_exptl_absorpt_coefficient_mu 0.666
_exptl_absorpt_correction_T_max 1.00
_exptl_absorpt_correction_T_min 0.6388
_exptl_absorpt_correction_type multi-scan
_exptl_absorpt_process_details
; 
 SADABS, Bruker, 1997. 
;
_exptl_crystal_colour red
_exptl_crystal_density_diffrn 1.500
_exptl_crystal_density_meas 0
_exptl_crystal_density_method 'not measured'
_exptl_crystal_description prismatic
_exptl_crystal_F_000 864
_exptl_crystal_size_max 0.55
_exptl_crystal_size_mid 0.23
_exptl_crystal_size_min 0.07
_refine_diff_density_max 0.638
_refine_diff_density_min -0.647
_refine_diff_density_rms 0.103
_refine_ls_extinction_method none
_refine_ls_goodness_of_fit_ref 1.088
_refine_ls_hydrogen_treatment constr
_refine_ls_matrix_type full
_refine_ls_number_parameters 495
_refine_ls_number_reflns 6593
_refine_ls_number_restraints 0
_refine_ls_restrained_S_all 1.088
_refine_ls_R_factor_all 0.0673
_refine_ls_R_factor_gt 0.0424
_refine_ls_shift/su_max 0.001
_refine_ls_shift/su_mean 0.000
_refine_ls_structure_factor_coef Fsqd
_refine_ls_weighting_details 'calc w=1/[\s^2^(Fo^2^)+(0.0182P)^2^+4.8639P] where P=(Fo^2^+2Fc^2^)/3'
_refine_ls_weighting_scheme calc
_refine_ls_wR_factor_gt 0.0830
_refine_ls_wR_factor_ref 0.0936
_reflns_number_gt 5187
_reflns_number_total 6593
_reflns_threshold_expression >2sigma(I)
_cod_data_source_file ic701773a-file002_2.cif
_cod_data_source_block complex6
_cod_depositor_comments
;
The following automatic conversions were performed:
'_symmetry_cell_setting' value 'Triclinic' changed to 'triclinic'
according to '/home/saulius/struct/CIF-dictionaries/cif_core.dic'
dictionary named 'cif_core.dic' version 2.4.1 from 2010-06-29.

Automatic conversion script
Id: cif_fix_enum 1527 2010-12-29 10:47:43Z saulius 
;
_cod_database_code 4304300

loop_
_symmetry_equiv_pos_as_xyz
'x, y, z'
'-x, -y, -z'

loop_
_atom_site_label
_atom_site_type_symbol
_atom_site_fract_x
_atom_site_fract_y
_atom_site_fract_z
_atom_site_U_iso_or_equiv
_atom_site_adp_type
_atom_site_occupancy
_atom_site_symmetry_multiplicity
_atom_site_calc_flag
_atom_site_refinement_flags
_atom_site_disorder_assembly
_atom_site_disorder_group
Ru1 Ru 0.40710(3) 0.35569(3) 0.36974(3) 0.01083(10) Uani 1 1 d . . .
Cl1 Cl 0.60329(8) 0.44854(9) 0.48556(8) 0.0182(2) Uani 1 1 d . . .
P1 P 0.41194(8) 0.15870(9) 0.29052(8) 0.0110(2) Uani 1 1 d . . .
P2 P 0.21383(8) 0.28398(9) 0.31827(8) 0.0121(2) Uani 1 1 d . . .
P3 P 0.40509(8) 0.34999(9) 0.20845(8) 0.0123(2) Uani 1 1 d . . .
C1 C 0.2321(3) 0.1107(4) 0.1104(3) 0.0127(8) Uani 1 1 d . . .
C2 C 0.3189(3) 0.0596(3) 0.1530(3) 0.0122(8) Uani 1 1 d . . .
H2A H 0.3680 0.0388 0.1019 0.015 Uiso 1 1 calc R . .
H2B H 0.2764 -0.0182 0.1510 0.015 Uiso 1 1 calc R . .
C3 C 0.1509(3) 0.1468(3) 0.1857(3) 0.0136(8) Uani 1 1 d . . .
H3A H 0.1184 0.0760 0.1986 0.016 Uiso 1 1 calc R . .
H3B H 0.0873 0.1607 0.1469 0.016 Uiso 1 1 calc R . .
C4 C 0.2932(3) 0.2208(3) 0.0934(3) 0.0139(8) Uani 1 1 d . . .
H4A H 0.2347 0.2546 0.0720 0.017 Uiso 1 1 calc R . .
H4B H 0.3279 0.1885 0.0315 0.017 Uiso 1 1 calc R . .
C5 C 0.1585(3) 0.0079(4) -0.0005(3) 0.0169(9) Uani 1 1 d . . .
H5A H 0.2078 -0.0234 -0.0478 0.025 Uiso 1 1 calc R . .
H5B H 0.1087 0.0409 -0.0333 0.025 Uiso 1 1 calc R . .
H5C H 0.1122 -0.0591 0.0092 0.025 Uiso 1 1 calc R . .
C6 C 0.5433(3) 0.1139(4) 0.2723(3) 0.0132(8) Uani 1 1 d . . .
C7 C 0.6514(3) 0.1972(4) 0.2994(3) 0.0150(9) Uani 1 1 d . . .
H7 H 0.6606 0.2830 0.3297 0.018 Uiso 1 1 calc R . .
C8 C 0.7454(3) 0.1538(4) 0.2818(3) 0.0190(9) Uani 1 1 d . . .
H8 H 0.8184 0.2107 0.3011 0.023 Uiso 1 1 calc R . .
C9 C 0.7336(3) 0.0293(4) 0.2368(3) 0.0182(9) Uani 1 1 d . . .
H9 H 0.7980 0.0008 0.2252 0.022 Uiso 1 1 calc R . .
C10 C 0.6264(3) -0.0543(4) 0.2085(3) 0.0195(9) Uani 1 1 d . . .
H10 H 0.6176 -0.1401 0.1768 0.023 Uiso 1 1 calc R . .
C11 C 0.5323(3) -0.0120(4) 0.2266(3) 0.0160(9) Uani 1 1 d . . .
H11 H 0.4597 -0.0695 0.2076 0.019 Uiso 1 1 calc R . .
C12 C 0.3657(3) 0.0863(3) 0.3743(3) 0.0135(8) Uani 1 1 d . . .
C13 C 0.4381(3) 0.1312(4) 0.4772(3) 0.0167(9) Uani 1 1 d . . .
H13 H 0.5068 0.1957 0.4998 0.020 Uiso 1 1 calc R . .
C14 C 0.4093(3) 0.0814(4) 0.5456(3) 0.0220(10) Uani 1 1 d . . .
H14 H 0.4579 0.1127 0.6154 0.026 Uiso 1 1 calc R . .
C15 C 0.3097(3) -0.0140(4) 0.5125(3) 0.0207(10) Uani 1 1 d . . .
H15 H 0.2912 -0.0490 0.5590 0.025 Uiso 1 1 calc R . .
C16 C 0.2373(3) -0.0582(4) 0.4116(3) 0.0200(9) Uani 1 1 d . . .
H16 H 0.1691 -0.1232 0.3894 0.024 Uiso 1 1 calc R . .
C17 C 0.2643(3) -0.0076(4) 0.3428(3) 0.0160(9) Uani 1 1 d . . .
H17 H 0.2137 -0.0369 0.2744 0.019 Uiso 1 1 calc R . .
C18 C 0.1589(3) 0.2386(4) 0.4153(3) 0.0154(9) Uani 1 1 d . . .
C19 C 0.2284(3) 0.2716(4) 0.5156(3) 0.0168(9) Uani 1 1 d . . .
H19 H 0.3053 0.3199 0.5346 0.020 Uiso 1 1 calc R . .
C20 C 0.1869(4) 0.2347(4) 0.5883(3) 0.0205(9) Uani 1 1 d . . .
H20 H 0.2356 0.2566 0.6558 0.025 Uiso 1 1 calc R . .
C21 C 0.0738(4) 0.1658(4) 0.5618(4) 0.0230(10) Uani 1 1 d . . .
H21 H 0.0448 0.1412 0.6114 0.028 Uiso 1 1 calc R . .
C22 C 0.0034(4) 0.1330(4) 0.4622(4) 0.0235(10) Uani 1 1 d . . .
H22 H -0.0738 0.0858 0.4441 0.028 Uiso 1 1 calc R . .
C23 C 0.0444(3) 0.1685(4) 0.3892(3) 0.0170(9) Uani 1 1 d . . .
H23 H -0.0046 0.1458 0.3216 0.020 Uiso 1 1 calc R . .
C24 C 0.1401(3) 0.3955(4) 0.3163(3) 0.0160(9) Uani 1 1 d . . .
C25 C 0.1233(3) 0.4798(4) 0.4134(3) 0.0183(9) Uani 1 1 d . . .
H25 H 0.1431 0.4734 0.4781 0.022 Uiso 1 1 calc R . .
C26 C 0.0778(3) 0.5722(4) 0.4147(4) 0.0242(10) Uani 1 1 d . . .
H26 H 0.0668 0.6290 0.4805 0.029 Uiso 1 1 calc R . .
C27 C 0.0482(3) 0.5820(4) 0.3207(4) 0.0237(10) Uani 1 1 d . . .
H27 H 0.0180 0.6463 0.3229 0.028 Uiso 1 1 calc R . .
C28 C 0.0621(3) 0.4994(4) 0.2237(4) 0.0224(10) Uani 1 1 d . . .
H28 H 0.0412 0.5066 0.1595 0.027 Uiso 1 1 calc R . .
C29 C 0.1069(3) 0.4058(4) 0.2214(3) 0.0199(9) Uani 1 1 d . . .
H29 H 0.1152 0.3479 0.1547 0.024 Uiso 1 1 calc R . .
C30 C 0.3858(3) 0.4830(4) 0.1919(3) 0.0157(9) Uani 1 1 d . . .
C31 C 0.3631(3) 0.5815(4) 0.2717(3) 0.0200(9) Uani 1 1 d . . .
H31 H 0.3650 0.5865 0.3414 0.024 Uiso 1 1 calc R . .
C32 C 0.3375(4) 0.6731(4) 0.2491(4) 0.0254(10) Uani 1 1 d . . .
H32 H 0.3226 0.7406 0.3040 0.030 Uiso 1 1 calc R . .
C33 C 0.3336(4) 0.6670(4) 0.1485(4) 0.0297(11) Uani 1 1 d . . .
H33 H 0.3131 0.7281 0.1330 0.036 Uiso 1 1 calc R . .
C34 C 0.3601(5) 0.5700(5) 0.0687(4) 0.0462(15) Uani 1 1 d . . .
H34 H 0.3608 0.5670 -0.0001 0.055 Uiso 1 1 calc R . .
C35 C 0.3852(5) 0.4789(4) 0.0905(4) 0.0374(13) Uani 1 1 d . . .
H35 H 0.4021 0.4128 0.0361 0.045 Uiso 1 1 calc R . .
C36 C 0.5409(3) 0.3422(4) 0.1712(3) 0.0135(8) Uani 1 1 d . . .
C37 C 0.6350(3) 0.4466(4) 0.2318(3) 0.0200(9) Uani 1 1 d . . .
H37 H 0.6252 0.5179 0.2866 0.024 Uiso 1 1 calc R . .
C38 C 0.7425(4) 0.4478(4) 0.2134(4) 0.0262(11) Uani 1 1 d . . .
H38 H 0.8054 0.5193 0.2555 0.031 Uiso 1 1 calc R . .
C39 C 0.7573(4) 0.3437(4) 0.1327(3) 0.0231(10) Uani 1 1 d . . .
H39 H 0.8306 0.3436 0.1202 0.028 Uiso 1 1 calc R . .
C40 C 0.6644(3) 0.2398(4) 0.0706(3) 0.0187(9) Uani 1 1 d . . .
H40 H 0.6745 0.1693 0.0149 0.022 Uiso 1 1 calc R . .
C41 C 0.5563(3) 0.2382(4) 0.0894(3) 0.0161(9) Uani 1 1 d . . .
H41 H 0.4934 0.1667 0.0469 0.019 Uiso 1 1 calc R . .
B1 B 0.0688(15) 0.2136(16) 0.8595(13) 0.040(4) Uani 0.552(7) 1 d P A 1
F1 F 0.0589(9) 0.2409(9) 0.9621(7) 0.057(2) Uani 0.552(7) 1 d P A 1
F2 F -0.0060(13) 0.2599(17) 0.8008(14) 0.055(3) Uani 0.552(7) 1 d P A 1
F3 F 0.1840(6) 0.2322(7) 0.8579(5) 0.076(3) Uani 0.552(7) 1 d P A 1
F4 F 0.013(5) 0.087(5) 0.795(6) 0.071(5) Uani 0.552(7) 1 d P A 1
B1A B 0.0133(16) 0.2153(18) 0.8713(17) 0.034(5) Uani 0.448(7) 1 d P A 2
F1A F 0.1018(9) 0.2962(10) 0.9621(9) 0.050(3) Uani 0.448(7) 1 d P A 2
F2A F 0.0364(17) 0.290(2) 0.8240(19) 0.055(3) Uani 0.448(7) 1 d P A 2
F3A F -0.0884(7) 0.1946(7) 0.9034(6) 0.071(3) Uani 0.448(7) 1 d P A 2
F4A F 0.038(6) 0.107(7) 0.811(7) 0.071(5) Uani 0.448(7) 1 d P A 2

loop_
_atom_site_aniso_label
_atom_site_aniso_U_11
_atom_site_aniso_U_22
_atom_site_aniso_U_33
_atom_site_aniso_U_23
_atom_site_aniso_U_13
_atom_site_aniso_U_12
Ru1 0.01264(16) 0.00998(17) 0.00891(16) 0.00315(12) 0.00237(11) 0.00414(12)
Cl1 0.0147(5) 0.0160(5) 0.0155(5) -0.0006(4) 0.0004(4) 0.0064(4)
P1 0.0129(5) 0.0102(5) 0.0100(5) 0.0041(4) 0.0027(4) 0.0044(4)
P2 0.0130(5) 0.0117(5) 0.0105(5) 0.0036(4) 0.0032(4) 0.0047(4)
P3 0.0155(5) 0.0108(5) 0.0111(5) 0.0049(4) 0.0037(4) 0.0047(4)
C1 0.016(2) 0.014(2) 0.0053(19) 0.0008(16) 0.0027(15) 0.0067(16)
C2 0.0128(19) 0.013(2) 0.0090(19) 0.0027(16) 0.0024(15) 0.0049(16)
C3 0.0149(19) 0.011(2) 0.010(2) 0.0011(16) 0.0025(15) 0.0032(16)
C4 0.019(2) 0.016(2) 0.0079(19) 0.0052(16) 0.0044(15) 0.0080(17)
C5 0.018(2) 0.019(2) 0.010(2) 0.0032(17) 0.0003(16) 0.0058(17)
C6 0.018(2) 0.018(2) 0.0078(19) 0.0066(16) 0.0057(15) 0.0094(17)
C7 0.019(2) 0.016(2) 0.013(2) 0.0078(17) 0.0045(16) 0.0076(17)
C8 0.014(2) 0.028(2) 0.017(2) 0.0126(19) 0.0044(16) 0.0065(18)
C9 0.020(2) 0.029(2) 0.014(2) 0.0122(19) 0.0079(17) 0.0151(19)
C10 0.030(2) 0.018(2) 0.015(2) 0.0076(18) 0.0071(18) 0.0141(19)
C11 0.019(2) 0.014(2) 0.014(2) 0.0064(17) 0.0023(16) 0.0054(17)
C12 0.018(2) 0.0097(19) 0.016(2) 0.0063(16) 0.0074(16) 0.0081(16)
C13 0.018(2) 0.016(2) 0.017(2) 0.0076(18) 0.0051(17) 0.0069(17)
C14 0.025(2) 0.028(2) 0.016(2) 0.0110(19) 0.0066(18) 0.0086(19)
C15 0.029(2) 0.022(2) 0.023(2) 0.017(2) 0.0162(19) 0.0122(19)
C16 0.021(2) 0.014(2) 0.024(2) 0.0074(18) 0.0120(18) 0.0042(17)
C17 0.019(2) 0.017(2) 0.013(2) 0.0060(17) 0.0044(16) 0.0084(17)
C18 0.018(2) 0.015(2) 0.015(2) 0.0051(17) 0.0074(16) 0.0102(17)
C19 0.021(2) 0.014(2) 0.016(2) 0.0045(17) 0.0081(17) 0.0085(17)
C20 0.030(2) 0.018(2) 0.012(2) 0.0044(18) 0.0054(18) 0.0105(19)
C21 0.038(3) 0.016(2) 0.024(2) 0.0119(19) 0.018(2) 0.0131(19)
C22 0.022(2) 0.023(2) 0.032(3) 0.015(2) 0.015(2) 0.0094(19)
C23 0.014(2) 0.016(2) 0.018(2) 0.0055(18) 0.0025(16) 0.0048(16)
C24 0.0135(19) 0.014(2) 0.019(2) 0.0058(17) 0.0029(16) 0.0046(16)
C25 0.015(2) 0.020(2) 0.018(2) 0.0056(18) 0.0036(17) 0.0067(17)
C26 0.022(2) 0.017(2) 0.029(3) 0.004(2) 0.0076(19) 0.0108(18)
C27 0.018(2) 0.017(2) 0.039(3) 0.014(2) 0.0065(19) 0.0096(18)
C28 0.016(2) 0.024(2) 0.031(3) 0.018(2) 0.0018(18) 0.0034(18)
C29 0.019(2) 0.022(2) 0.018(2) 0.0086(19) 0.0046(17) 0.0078(18)
C30 0.017(2) 0.012(2) 0.018(2) 0.0080(17) 0.0011(16) 0.0024(16)
C31 0.024(2) 0.015(2) 0.020(2) 0.0062(18) 0.0058(18) 0.0070(18)
C32 0.027(2) 0.010(2) 0.033(3) 0.0038(19) 0.007(2) 0.0064(18)
C33 0.040(3) 0.018(2) 0.035(3) 0.018(2) 0.001(2) 0.009(2)
C34 0.095(5) 0.033(3) 0.023(3) 0.020(2) 0.018(3) 0.026(3)
C35 0.077(4) 0.027(3) 0.022(3) 0.017(2) 0.018(3) 0.027(3)
C36 0.017(2) 0.016(2) 0.013(2) 0.0105(17) 0.0045(16) 0.0070(16)
C37 0.022(2) 0.019(2) 0.014(2) 0.0042(18) 0.0042(17) 0.0043(18)
C38 0.018(2) 0.026(3) 0.025(2) 0.004(2) 0.0048(18) 0.0028(19)
C39 0.022(2) 0.029(3) 0.024(2) 0.014(2) 0.0116(18) 0.0116(19)
C40 0.028(2) 0.016(2) 0.015(2) 0.0070(18) 0.0107(18) 0.0111(18)
C41 0.021(2) 0.013(2) 0.015(2) 0.0064(17) 0.0057(16) 0.0044(17)
B1 0.048(10) 0.031(7) 0.024(7) 0.017(6) -0.020(8) -0.010(9)
F1 0.085(7) 0.075(7) 0.023(4) 0.024(5) 0.015(4) 0.043(5)
F2 0.085(11) 0.055(9) 0.036(7) 0.026(6) 0.001(6) 0.037(7)
F3 0.060(5) 0.081(6) 0.062(5) 0.020(4) 0.008(3) 0.004(4)
F4 0.07(2) 0.027(16) 0.080(18) 0.004(13) 0.009(14) -0.001(11)
B1A 0.035(11) 0.019(7) 0.034(10) 0.014(7) -0.017(9) -0.006(9)
F1A 0.046(6) 0.055(7) 0.035(5) 0.017(5) -0.015(4) 0.011(5)
F2A 0.085(11) 0.055(9) 0.036(7) 0.026(6) 0.001(6) 0.037(7)
F3A 0.070(6) 0.066(6) 0.051(5) 0.025(4) 0.010(4) -0.021(4)
F4A 0.07(2) 0.027(16) 0.080(18) 0.004(13) 0.009(14) -0.001(11)

loop_
_atom_type_symbol
_atom_type_description
_atom_type_scat_dispersion_real
_atom_type_scat_dispersion_imag
_atom_type_scat_source
C C 0.0033 0.0016 'International Tables Vol C Tables 4.2.6.8 and 6.1.1.4'
H H 0.0000 0.0000 'International Tables Vol C Tables 4.2.6.8 and 6.1.1.4'
B B 0.0013 0.0007 'International Tables Vol C Tables 4.2.6.8 and 6.1.1.4'
F F 0.0171 0.0103 'International Tables Vol C Tables 4.2.6.8 and 6.1.1.4'
P P 0.1023 0.0942 'International Tables Vol C Tables 4.2.6.8 and 6.1.1.4'
Cl Cl 0.1484 0.1585 'International Tables Vol C Tables 4.2.6.8 and 6.1.1.4'
Ru Ru -1.2594 0.8363 'International Tables Vol C Tables 4.2.6.8 and 6.1.1.4'

loop_
_geom_angle_atom_site_label_1
_geom_angle_atom_site_label_2
_geom_angle_atom_site_label_3
_geom_angle
_geom_angle_site_symmetry_1
_geom_angle_site_symmetry_3
_geom_angle_publ_flag
P3 Ru1 P1 86.20(4) . . ?
P3 Ru1 P2 88.30(4) . . ?
P1 Ru1 P2 88.68(4) . . ?
P3 Ru1 Cl1 110.34(4) . . ?
P1 Ru1 Cl1 97.28(4) . . ?
P2 Ru1 Cl1 160.69(4) . . ?
P3 Ru1 Cl1 115.75(4) . 2_666 ?
P1 Ru1 Cl1 157.97(4) . 2_666 ?
P2 Ru1 Cl1 90.09(4) . 2_666 ?
Cl1 Ru1 Cl1 77.51(4) . 2_666 ?
Ru1 Cl1 Ru1 102.49(4) . 2_666 ?
C12 P1 C2 106.12(18) . . ?
C12 P1 C6 99.62(18) . . ?
C2 P1 C6 100.47(17) . . ?
C12 P1 Ru1 108.24(13) . . ?
C2 P1 Ru1 116.00(13) . . ?
C6 P1 Ru1 124.12(13) . . ?
C18 P2 C24 102.95(18) . . ?
C18 P2 C3 104.71(18) . . ?
C24 P2 C3 105.32(18) . . ?
C18 P2 Ru1 110.15(13) . . ?
C24 P2 Ru1 115.92(13) . . ?
C3 P2 Ru1 116.40(12) . . ?
C30 P3 C36 101.42(18) . . ?
C30 P3 C4 101.91(18) . . ?
C36 P3 C4 106.17(18) . . ?
C30 P3 Ru1 117.78(13) . . ?
C36 P3 Ru1 112.23(13) . . ?
C4 P3 Ru1 115.66(12) . . ?
C5 C1 C2 107.8(3) . . ?
C5 C1 C4 107.8(3) . . ?
C2 C1 C4 110.8(3) . . ?
C5 C1 C3 107.3(3) . . ?
C2 C1 C3 111.8(3) . . ?
C4 C1 C3 111.1(3) . . ?
C1 C2 P1 117.7(3) . . ?
C1 C3 P2 116.5(3) . . ?
C1 C4 P3 118.0(3) . . ?
C11 C6 C7 118.6(4) . . ?
C11 C6 P1 116.9(3) . . ?
C7 C6 P1 124.5(3) . . ?
C8 C7 C6 120.0(4) . . ?
C9 C8 C7 120.9(4) . . ?
C8 C9 C10 119.6(4) . . ?
C11 C10 C9 120.0(4) . . ?
C10 C11 C6 120.9(4) . . ?
C17 C12 C13 119.3(4) . . ?
C17 C12 P1 124.2(3) . . ?
C13 C12 P1 116.5(3) . . ?
C14 C13 C12 120.1(4) . . ?
C13 C14 C15 120.3(4) . . ?
C16 C15 C14 120.1(4) . . ?
C15 C16 C17 120.2(4) . . ?
C16 C17 C12 120.0(4) . . ?
C19 C18 C23 118.7(4) . . ?
C19 C18 P2 121.2(3) . . ?
C23 C18 P2 120.1(3) . . ?
C20 C19 C18 121.0(4) . . ?
C21 C20 C19 119.8(4) . . ?
C20 C21 C22 119.7(4) . . ?
C23 C22 C21 120.8(4) . . ?
C22 C23 C18 120.0(4) . . ?
C29 C24 C25 118.4(4) . . ?
C29 C24 P2 121.8(3) . . ?
C25 C24 P2 119.6(3) . . ?
C26 C25 C24 120.1(4) . . ?
C27 C26 C25 120.3(4) . . ?
C28 C27 C26 120.9(4) . . ?
C27 C28 C29 119.2(4) . . ?
C28 C29 C24 121.0(4) . . ?
C31 C30 C35 119.2(4) . . ?
C31 C30 P3 123.2(3) . . ?
C35 C30 P3 117.4(3) . . ?
C30 C31 C32 119.8(4) . . ?
C33 C32 C31 120.9(4) . . ?
C32 C33 C34 119.6(4) . . ?
C35 C34 C33 119.8(5) . . ?
C34 C35 C30 120.7(4) . . ?
C37 C36 C41 118.7(4) . . ?
C37 C36 P3 116.9(3) . . ?
C41 C36 P3 124.3(3) . . ?
C38 C37 C36 121.3(4) . . ?
C37 C38 C39 119.6(4) . . ?
C40 C39 C38 119.8(4) . . ?
C39 C40 C41 120.6(4) . . ?
C40 C41 C36 119.9(4) . . ?
F1 B1 F3 109.1(12) . . ?
F1 B1 F4 107(4) . . ?
F3 B1 F4 107(3) . . ?
F1 B1 F2 114.6(17) . . ?
F3 B1 F2 120.3(15) . . ?
F4 B1 F2 97(3) . . ?
F2A B1A F4A 108(5) . . ?
F2A B1A F1A 91.1(15) . . ?
F4A B1A F1A 112(3) . . ?
F2A B1A F3A 121.8(19) . . ?
F4A B1A F3A 113(4) . . ?
F1A B1A F3A 109.4(17) . . ?

loop_
_geom_bond_atom_site_label_1
_geom_bond_atom_site_label_2
_geom_bond_distance
_geom_bond_site_symmetry_2
_geom_bond_publ_flag
Ru1 P3 2.2287(11) . ?
Ru1 P1 2.2629(11) . ?
Ru1 P2 2.2775(10) . ?
Ru1 Cl1 2.4760(10) . ?
Ru1 Cl1 2.4908(11) 2_666 ?
Cl1 Ru1 2.4907(11) 2_666 ?
P1 C12 1.835(4) . ?
P1 C2 1.848(4) . ?
P1 C6 1.850(4) . ?
P2 C18 1.831(4) . ?
P2 C24 1.834(4) . ?
P2 C3 1.847(4) . ?
P3 C30 1.834(4) . ?
P3 C36 1.840(4) . ?
P3 C4 1.855(4) . ?
C1 C5 1.540(5) . ?
C1 C2 1.543(5) . ?
C1 C4 1.550(5) . ?
C1 C3 1.551(5) . ?
C6 C11 1.400(5) . ?
C6 C7 1.406(5) . ?
C7 C8 1.399(6) . ?
C8 C9 1.382(6) . ?
C9 C10 1.396(6) . ?
C10 C11 1.395(6) . ?
C12 C17 1.398(5) . ?
C12 C13 1.407(5) . ?
C13 C14 1.387(6) . ?
C14 C15 1.390(6) . ?
C15 C16 1.388(6) . ?
C16 C17 1.395(6) . ?
C18 C19 1.395(6) . ?
C18 C23 1.411(5) . ?
C19 C20 1.394(6) . ?
C20 C21 1.391(6) . ?
C21 C22 1.393(6) . ?
C22 C23 1.385(6) . ?
C24 C29 1.407(6) . ?
C24 C25 1.408(5) . ?
C25 C26 1.387(6) . ?
C26 C27 1.384(6) . ?
C27 C28 1.384(6) . ?
C28 C29 1.393(6) . ?
C30 C31 1.390(6) . ?
C30 C35 1.400(6) . ?
C31 C32 1.397(6) . ?
C32 C33 1.374(6) . ?
C33 C34 1.404(7) . ?
C34 C35 1.382(7) . ?
C36 C37 1.401(5) . ?
C36 C41 1.402(5) . ?
C37 C38 1.391(6) . ?
C38 C39 1.393(6) . ?
C39 C40 1.393(6) . ?
C40 C41 1.400(5) . ?
B1 F1 1.36(2) . ?
B1 F3 1.405(19) . ?
B1 F4 1.41(5) . ?
B1 F2 1.52(2) . ?
B1A F2A 1.36(4) . ?
B1A F4A 1.39(10) . ?
B1A F1A 1.40(2) . ?
B1A F3A 1.40(2) . ?
